data_4128109
loop_
_publ_author_name
'Wang, Hao'
'Park, Yoonsu'
'Bai, Ziqian'
'Chang, Sukbok'
'He, Gang'
'Chen, Gong'

_publ_section_title
;
 Iridium-Catalyzed Enantioselective C(sp<sup>3</sup>)-H Amidation
 Controlled by Attractive Noncovalent Interactions.
;
_journal_issue 17
_journal_name_full 'Journal of the American Chemical Society'
_journal_page_first 7194
_journal_page_last 7201
_journal_paper_doi 10.1021/jacs.9b02811
_journal_volume 141
_journal_year 2019
_chemical_absolute_configuration ad
_chemical_formula_sum 'C10 H10 I N O'
_chemical_formula_weight 287.09
_space_group_IT_number 19
_space_group_name_Hall 'P 2ac 2ab'
_space_group_name_H-M_alt 'P 21 21 21'
_symmetry_cell_setting orthorhombic
_symmetry_space_group_name_Hall 'P 2ac 2ab'
_symmetry_space_group_name_H-M 'P 21 21 21'
_atom_sites_solution_hydrogens geom
_atom_sites_solution_primary direct
_atom_sites_solution_secondary difmap
_audit_creation_method SHELXL-97
_cell_angle_alpha 90.00
_cell_angle_beta 90.00
_cell_angle_gamma 90.00
_cell_formula_units_Z 4
_cell_length_a 4.6221(9)
_cell_length_b 7.3099(15)
_cell_length_c 29.540(6)
_cell_measurement_reflns_used 2345
_cell_measurement_temperature 113(2)
_cell_measurement_theta_max 27.88
_cell_measurement_theta_min 0.5
_cell_volume 998.1(3)
_computing_cell_refinement 'Bruker XSCANS'
_computing_data_collection 'Bruker XSCANS'
_computing_data_reduction 'Bruker SHELXTL'
_computing_molecular_graphics 'Bruker SHELXTL'
_computing_publication_material 'Bruker SHELXTL'
_computing_structure_refinement 'SHELXL-97 (Sheldrick, 1997)'
_computing_structure_solution 'SHELXS-97 (Sheldrick, 1990)'
_diffrn_ambient_temperature 113(2)
_diffrn_measured_fraction_theta_full 0.994
_diffrn_measured_fraction_theta_max 0.994
_diffrn_measurement_device_type 'Bruker P4'
_diffrn_measurement_method '\w scans'
_diffrn_radiation_monochromator graphite
_diffrn_radiation_source 'fine-focus sealed tube'
_diffrn_radiation_type MoK\a
_diffrn_radiation_wavelength 0.71073
_diffrn_reflns_av_R_equivalents 0.0430
_diffrn_reflns_av_sigmaI/netI 0.0399
_diffrn_reflns_limit_h_max 5
_diffrn_reflns_limit_h_min -5
_diffrn_reflns_limit_k_max 8
_diffrn_reflns_limit_k_min -8
_diffrn_reflns_limit_l_max 35
_diffrn_reflns_limit_l_min -35
_diffrn_reflns_number 6283
_diffrn_reflns_theta_full 25.50
_diffrn_reflns_theta_max 25.50
_diffrn_reflns_theta_min 2.87
_exptl_absorpt_coefficient_mu 3.167
_exptl_absorpt_correction_T_max 0.7024
_exptl_absorpt_correction_T_min 0.5699
_exptl_absorpt_correction_type multi-scan
_exptl_crystal_colour colorless
_exptl_crystal_density_diffrn 1.911
_exptl_crystal_density_method 'not measured'
_exptl_crystal_description block
_exptl_crystal_F_000 552
_exptl_crystal_size_max 0.20
_exptl_crystal_size_mid 0.18
_exptl_crystal_size_min 0.12
_refine_diff_density_max 0.483
_refine_diff_density_min -0.565
_refine_diff_density_rms 0.093
_refine_ls_abs_structure_details 'Flack H D (1983), Acta Cryst. A39, 876-881'
_refine_ls_abs_structure_Flack 0.02(4)
_refine_ls_extinction_method none
_refine_ls_goodness_of_fit_ref 1.034
_refine_ls_hydrogen_treatment mixed
_refine_ls_matrix_type full
_refine_ls_number_parameters 121
_refine_ls_number_reflns 1841
_refine_ls_number_restraints 1
_refine_ls_restrained_S_all 1.034
_refine_ls_R_factor_all 0.0255
_refine_ls_R_factor_gt 0.0241
_refine_ls_shift/su_max 0.001
_refine_ls_shift/su_mean 0.000
_refine_ls_structure_factor_coef Fsqd
_refine_ls_weighting_details 'calc w=1/[\s^2^(Fo^2^)+(0.0249P)^2^+0.0000P] where P=(Fo^2^+2Fc^2^)/3'
_refine_ls_weighting_scheme calc
_refine_ls_wR_factor_gt 0.0532
_refine_ls_wR_factor_ref 0.0541
_reflns_number_gt 1766
_reflns_number_total 1841
_reflns_threshold_expression >2sigma(I)
_cod_data_source_file ja9b02811_si_001.cif
_cod_data_source_block shelxl
_cod_depositor_comments
;
The following automatic conversions were performed:

'_symmetry_cell_setting' value 'Orthorhombic' changed to
'orthorhombic' according to
/home/data/users/saulius/crontab/automatic-downloads/current/ACS/lib/dictionaries/cif_core.dic
dictionary named 'cif_core.dic' version 2.4.2 from 2011-04-26.

Automatic conversion script
Id: cif_fix_values 4973 2017-02-22 13:04:09Z antanas 
;
_cod_original_sg_symbol_H-M P2(1)2(1)2(1)
_cod_database_code 4128109

loop_
_symmetry_equiv_pos_as_xyz
'x, y, z'
'-x+1/2, -y, z+1/2'
'-x, y+1/2, -z+1/2'
'x+1/2, -y+1/2, -z'

loop_
_atom_site_label
_atom_site_type_symbol
_atom_site_fract_x
_atom_site_fract_y
_atom_site_fract_z
_atom_site_U_iso_or_equiv
_atom_site_adp_type
_atom_site_occupancy
_atom_site_symmetry_multiplicity
_atom_site_calc_flag
_atom_site_refinement_flags
I1 I 1.35101(7) 0.38677(3) 0.042130(8) 0.02677(9) Uani 1 1 d .
O1 O 0.5977(7) 1.1322(4) 0.26543(8) 0.0299(7) Uani 1 1 d .
N1 N 0.6285(8) 0.9818(4) 0.19775(9) 0.0216(7) Uani 1 1 d D
H1 H 0.541(8) 0.880(3) 0.2078(12) 0.026 Uiso 1 1 d D
C1 C 0.6592(9) 1.1280(5) 0.22522(11) 0.0212(8) Uani 1 1 d .
C2 C 0.7880(10) 1.2834(6) 0.19800(13) 0.0285(10) Uani 1 1 d .
H2A H 0.9609 1.3340 0.2133 0.034 Uiso 1 1 calc R
H2B H 0.6449 1.3828 0.1938 0.034 Uiso 1 1 calc R
C3 C 0.8695(11) 1.1983(5) 0.15273(12) 0.0270(9) Uani 1 1 d .
H3A H 1.0794 1.1720 0.1515 0.032 Uiso 1 1 calc R
H3B H 0.8191 1.2814 0.1275 0.032 Uiso 1 1 calc R
C4 C 0.6919(10) 1.0194(5) 0.14999(12) 0.0206(9) Uani 1 1 d .
H4 H 0.5060 1.0452 0.1339 0.025 Uiso 1 1 calc R
C5 C 0.8466(8) 0.8669(5) 0.12579(11) 0.0186(7) Uani 1 1 d .
C6 C 0.8259(9) 0.8550(5) 0.07893(11) 0.0249(8) Uani 1 1 d .
H6 H 0.7087 0.9403 0.0631 0.030 Uiso 1 1 calc R
C7 C 0.9727(10) 0.7210(6) 0.05484(12) 0.0255(10) Uani 1 1 d .
H7 H 0.9572 0.7148 0.0228 0.031 Uiso 1 1 calc R
C8 C 1.1410(9) 0.5977(5) 0.07804(11) 0.0217(7) Uani 1 1 d .
C9 C 1.1709(9) 0.6082(5) 0.12498(12) 0.0239(8) Uani 1 1 d .
H9 H 1.2918 0.5241 0.1406 0.029 Uiso 1 1 calc R
C10 C 1.0222(9) 0.7424(5) 0.14859(12) 0.0205(8) Uani 1 1 d .
H10 H 1.0403 0.7495 0.1806 0.025 Uiso 1 1 calc R

loop_
_atom_site_aniso_label
_atom_site_aniso_U_11
_atom_site_aniso_U_22
_atom_site_aniso_U_33
_atom_site_aniso_U_23
_atom_site_aniso_U_13
_atom_site_aniso_U_12
I1 0.03227(15) 0.02179(13) 0.02625(13) -0.00516(11) 0.00208(11) 0.00277(13)
O1 0.0430(19) 0.0280(15) 0.0188(12) -0.0037(11) 0.0023(12) -0.0011(17)
N1 0.029(2) 0.0187(15) 0.0176(14) -0.0019(11) 0.0064(16) -0.0052(18)
C1 0.023(2) 0.0194(18) 0.0216(16) -0.0012(14) -0.0004(15) 0.002(2)
C2 0.037(3) 0.020(2) 0.0288(19) -0.0001(16) 0.0071(18) -0.005(2)
C3 0.034(2) 0.0165(18) 0.0309(19) 0.0004(15) 0.010(2) -0.002(2)
C4 0.024(3) 0.0189(18) 0.0189(17) 0.0019(14) 0.0048(16) 0.0008(19)
C5 0.0173(17) 0.0191(17) 0.0193(15) -0.0002(14) 0.0008(15) -0.006(2)
C6 0.029(2) 0.027(2) 0.0190(16) 0.0035(14) 0.0014(16) 0.004(2)
C7 0.034(2) 0.027(2) 0.0153(17) -0.0010(14) 0.0004(15) 0.004(2)
C8 0.026(2) 0.0186(17) 0.0207(15) -0.0032(14) 0.0028(16) -0.007(2)
C9 0.029(2) 0.0217(17) 0.0206(15) 0.0018(15) -0.0043(16) -0.003(2)
C10 0.024(2) 0.021(2) 0.0162(16) -0.0006(15) 0.0007(15) -0.0010(18)

loop_
_atom_type_symbol
_atom_type_description
_atom_type_scat_dispersion_real
_atom_type_scat_dispersion_imag
_atom_type_scat_source
C C 0.0033 0.0016 'International Tables Vol C Tables 4.2.6.8 and 6.1.1.4'
H H 0.0000 0.0000 'International Tables Vol C Tables 4.2.6.8 and 6.1.1.4'
N N 0.0061 0.0033 'International Tables Vol C Tables 4.2.6.8 and 6.1.1.4'
O O 0.0106 0.0060 'International Tables Vol C Tables 4.2.6.8 and 6.1.1.4'
I I -0.4742 1.8119 'International Tables Vol C Tables 4.2.6.8 and 6.1.1.4'

loop_
_geom_angle_atom_site_label_1
_geom_angle_atom_site_label_2
_geom_angle_atom_site_label_3
_geom_angle
C1 N1 C4 114.1(3)
C1 N1 H1 120(3)
C4 N1 H1 124(3)
O1 C1 N1 125.5(4)
O1 C1 C2 126.1(3)
N1 C1 C2 108.4(3)
C1 C2 C3 104.9(3)
C1 C2 H2A 110.8
C3 C2 H2A 110.8
C1 C2 H2B 110.8
C3 C2 H2B 110.8
H2A C2 H2B 108.8
C2 C3 C4 105.1(3)
C2 C3 H3A 110.7
C4 C3 H3A 110.7
C2 C3 H3B 110.7
C4 C3 H3B 110.7
H3A C3 H3B 108.8
N1 C4 C5 114.4(3)
N1 C4 C3 102.4(3)
C5 C4 C3 113.5(3)
N1 C4 H4 108.8
C5 C4 H4 108.8
C3 C4 H4 108.8
C6 C5 C10 118.7(3)
C6 C5 C4 119.1(3)
C10 C5 C4 122.1(3)
C7 C6 C5 121.4(4)
C7 C6 H6 119.3
C5 C6 H6 119.3
C8 C7 C6 118.9(3)
C8 C7 H7 120.5
C6 C7 H7 120.5
C7 C8 C9 121.0(4)
C7 C8 I1 119.3(2)
C9 C8 I1 119.6(3)
C10 C9 C8 119.3(4)
C10 C9 H9 120.3
C8 C9 H9 120.3
C9 C10 C5 120.5(3)
C9 C10 H10 119.7
C5 C10 H10 119.7

loop_
_geom_bond_atom_site_label_1
_geom_bond_atom_site_label_2
_geom_bond_distance
I1 C8 2.108(4)
O1 C1 1.222(4)
N1 C1 1.349(4)
N1 C4 1.467(4)
N1 H1 0.895(10)
C1 C2 1.514(5)
C2 C3 1.522(5)
C2 H2A 0.9900
C2 H2B 0.9900
C3 C4 1.546(6)
C3 H3A 0.9900
C3 H3B 0.9900
C4 C5 1.505(5)
C4 H4 1.0000
C5 C6 1.390(5)
C5 C10 1.393(5)
C6 C7 1.388(5)
C6 H6 0.9500
C7 C8 1.374(5)
C7 H7 0.9500
C8 C9 1.396(5)
C9 C10 1.386(5)
C9 H9 0.9500
C10 H10 0.9500

loop_
_geom_hbond_atom_site_label_D
_geom_hbond_atom_site_label_H
_geom_hbond_atom_site_label_A
_geom_hbond_distance_DH
_geom_hbond_distance_HA
_geom_hbond_distance_DA
_geom_hbond_angle_DHA
_geom_hbond_site_symmetry_A
N1 H1 O1 0.895(10) 2.080(13) 2.968(4) 171(4) 3_645
C2 H2B O1 0.99 2.46 3.294(5) 142.0 3_655

loop_
_geom_torsion_atom_site_label_1
_geom_torsion_atom_site_label_2
_geom_torsion_atom_site_label_3
_geom_torsion_atom_site_label_4
_geom_torsion
C4 N1 C1 O1 174.3(4)
C4 N1 C1 C2 -6.9(5)
O1 C1 C2 C3 170.6(4)
N1 C1 C2 C3 -8.2(5)
C1 C2 C3 C4 18.9(5)
C1 N1 C4 C5 141.8(4)
C1 N1 C4 C3 18.6(5)
C2 C3 C4 N1 -22.1(4)
C2 C3 C4 C5 -146.0(4)
N1 C4 C5 C6 156.8(4)
C3 C4 C5 C6 -86.2(4)
N1 C4 C5 C10 -26.6(6)
C3 C4 C5 C10 90.4(4)
C10 C5 C6 C7 0.8(6)
C4 C5 C6 C7 177.6(4)
C5 C6 C7 C8 0.2(7)
C6 C7 C8 C9 -1.5(6)
C6 C7 C8 I1 177.4(3)
C7 C8 C9 C10 1.7(6)
I1 C8 C9 C10 -177.3(3)
C8 C9 C10 C5 -0.6(6)
C6 C5 C10 C9 -0.7(6)
C4 C5 C10 C9 -177.4(4)
